data_4308316
loop_
_publ_author_name
'Geoffroy Guillemot'
'Barbara Castellano'
'Thierry Prang\'e'
'Euro Solari'
'Carlo Floriani'

_publ_section_title
;
Use of Calix[4]arenes in the Redox Chemistry of Lanthanides: the
Reduction of Dinitrogen by a Calix[4]arene-Samarium Complex
;
_journal_name_full 'Inorganic Chemistry'
_journal_page_first 5152
_journal_page_last 5154
_journal_paper_doi 10.1021/ic700787d
_journal_volume 46
_journal_year 2007
_chemical_formula_sum 'C116 H164 Cl2 N0 O14 Sm2'
_chemical_formula_weight 2154.07
_chemical_name_systematic
;
  ?
;
_space_group_IT_number 15
_symmetry_cell_setting monoclinic
_symmetry_space_group_name_Hall '-C 2yc'
_symmetry_space_group_name_H-M 'C 1 2/c 1'
_atom_sites_solution_hydrogens geom
_atom_sites_solution_primary direct
_atom_sites_solution_secondary difmap
_audit_creation_method SHELXL-97
_cell_angle_alpha 90.000(10)
_cell_angle_beta 109.004(10)
_cell_angle_gamma 90.000(10)
_cell_formula_units_Z 4
_cell_length_a 35.1360(2)
_cell_length_b 16.7980(2)
_cell_length_c 20.6270(2)
_cell_measurement_temperature 293(2)
_cell_volume 11510.8(7)
_computing_structure_refinement 'SHELXL-97 (Sheldrick, 1997)'
_computing_structure_solution 'SHELXS-97 (Sheldrick, 1990)'
_diffrn_ambient_temperature 293(2)
_diffrn_measured_fraction_theta_full 0.965
_diffrn_measured_fraction_theta_max 0.965
_diffrn_radiation_monochromator graphite
_diffrn_radiation_source 'fine-focus sealed tube'
_diffrn_radiation_type MoK\a
_diffrn_radiation_wavelength 0.71070
_diffrn_reflns_av_R_equivalents 0.0000
_diffrn_reflns_av_sigmaI/netI 0.0491
_diffrn_reflns_limit_h_max 40
_diffrn_reflns_limit_h_min 0
_diffrn_reflns_limit_k_max 19
_diffrn_reflns_limit_k_min 0
_diffrn_reflns_limit_l_max 22
_diffrn_reflns_limit_l_min -23
_diffrn_reflns_number 8844
_diffrn_reflns_theta_full 24.11
_diffrn_reflns_theta_max 24.11
_diffrn_reflns_theta_min 1.83
_exptl_absorpt_coefficient_mu 1.114
_exptl_crystal_density_diffrn 1.243
_exptl_crystal_density_method 'not measured'
_exptl_crystal_F_000 4520
_refine_diff_density_max 1.526
_refine_diff_density_min -1.645
_refine_diff_density_rms 0.152
_refine_ls_abs_structure_details 'Flack H D (1983), Acta Cryst. A39, 876-881'
_refine_ls_abs_structure_Flack -10(10)
_refine_ls_extinction_method none
_refine_ls_goodness_of_fit_ref 1.129
_refine_ls_hydrogen_treatment mixed
_refine_ls_matrix_type full
_refine_ls_number_parameters 605
_refine_ls_number_reflns 8844
_refine_ls_number_restraints 30
_refine_ls_restrained_S_all 1.140
_refine_ls_R_factor_all 0.0921
_refine_ls_R_factor_gt 0.0759
_refine_ls_shift/su_max 1.780
_refine_ls_shift/su_mean 0.091
_refine_ls_structure_factor_coef Fsqd
_refine_ls_weighting_details 'calc w=1/[\s^2^(Fo^2^)+(0.0823P)^2^+191.5356P] where P=(Fo^2^+2Fc^2^)/3'
_refine_ls_weighting_scheme calc
_refine_ls_wR_factor_gt 0.2084
_refine_ls_wR_factor_ref 0.2159
_reflns_number_gt 6893
_reflns_number_total 8844
_reflns_threshold_expression >2sigma(I)
_cod_data_source_file ic700787d-file003.cif
_cod_data_source_block gg801
_cod_original_cell_volume 11510.80(19)
_cod_database_code 4308316

loop_
_symmetry_equiv_pos_as_xyz
'x, y, z'
'-x, y, -z+1/2'
'-x, -y, -z'
'x, -y, z+1/2'
'x+1/2, y+1/2, z'
'-x+1/2, y+1/2, -z+1/2'
'-x+1/2, -y+1/2, -z'
'x+1/2, -y+1/2, z+1/2'

loop_
_atom_site_label
_atom_site_type_symbol
_atom_site_fract_x
_atom_site_fract_y
_atom_site_fract_z
_atom_site_U_iso_or_equiv
_atom_site_adp_type
_atom_site_occupancy
_atom_site_symmetry_multiplicity
_atom_site_calc_flag
_atom_site_refinement_flags
_atom_site_disorder_assembly
_atom_site_disorder_group
Sm1 Sm 0.055343(15) 0.71403(3) 0.21154(2) 0.03870(19) Uani 1 1 d . . .
Cl2 Cl 0.0000 0.8150(2) 0.2500 0.0469(8) Uani 1 2 d S . .
Cl3 Cl 0.0000 0.6165(2) 0.2500 0.0523(9) Uani 1 2 d S . .
C1 C 0.0615(3) 0.5771(5) 0.0905(4) 0.039(2) Uani 1 1 d . . .
C2 C 0.0312(3) 0.5953(5) 0.0284(5) 0.044(2) Uani 1 1 d . . .
C3 C 0.0432(3) 0.5996(5) -0.0297(5) 0.042(2) Uani 1 1 d . . .
H3 H 0.0242 0.6151 -0.0708 0.050 Uiso 1 1 calc R . .
C4 C 0.0822(3) 0.5817(6) -0.0298(5) 0.047(2) Uani 1 1 d . . .
C5 C 0.1106(3) 0.5614(6) 0.0326(5) 0.047(2) Uani 1 1 d . . .
H5 H 0.1365 0.5479 0.0339 0.057 Uiso 1 1 calc R . .
C6 C 0.1012(3) 0.5608(6) 0.0941(5) 0.044(2) Uani 1 1 d . . .
O1 O 0.05180(19) 0.5754(4) 0.1521(3) 0.0422(15) Uani 1 1 d . . .
C7 C 0.1353(3) 0.5507(6) 0.1620(5) 0.046(2) Uani 1 1 d . . .
H7A H 0.1243 0.5472 0.1994 0.056 Uiso 1 1 calc R . .
H7B H 0.1499 0.5018 0.1611 0.056 Uiso 1 1 calc R . .
C8 C 0.1638(3) 0.6213(6) 0.1731(5) 0.043(2) Uani 1 1 d . . .
C9 C 0.1993(3) 0.6181(6) 0.1562(5) 0.049(2) Uani 1 1 d . . .
H9 H 0.2069 0.5696 0.1424 0.059 Uiso 1 1 calc R . .
C10 C 0.2238(3) 0.6843(7) 0.1590(5) 0.050(2) Uani 1 1 d . . .
C11 C 0.2109(3) 0.7551(7) 0.1800(5) 0.048(2) Uani 1 1 d . . .
H11 H 0.2269 0.8002 0.1839 0.058 Uiso 1 1 calc R . .
C12 C 0.1755(3) 0.7617(6) 0.1952(5) 0.051(3) Uani 1 1 d . . .
C13 C 0.1510(3) 0.6954(6) 0.1929(5) 0.043(2) Uani 1 1 d . . .
O2 O 0.11624(19) 0.6988(4) 0.2075(3) 0.0444(15) Uani 1 1 d . . .
C14 C 0.1606(3) 0.8431(6) 0.2119(5) 0.047(2) Uani 1 1 d . . .
H14A H 0.1506 0.8378 0.2502 0.057 Uiso 1 1 calc R . .
H14B H 0.1828 0.8807 0.2246 0.057 Uiso 1 1 calc R . .
C15 C 0.1275(3) 0.8734(6) 0.1496(5) 0.044(2) Uani 1 1 d . . .
C16 C 0.1369(3) 0.8957(6) 0.0906(5) 0.045(2) Uani 1 1 d . . .
H16 H 0.1637 0.8944 0.0922 0.054 Uiso 1 1 calc R . .
C17 C 0.1076(3) 0.9197(6) 0.0298(5) 0.046(2) Uani 1 1 d . . .
C18 C 0.0679(3) 0.9221(5) 0.0296(5) 0.044(2) Uani 1 1 d . . .
H18 H 0.0480 0.9377 -0.0104 0.053 Uiso 1 1 calc R . .
C19 C 0.0564(3) 0.9024(5) 0.0856(5) 0.041(2) Uani 1 1 d . . .
C20 C 0.0869(3) 0.8789(5) 0.1455(4) 0.038(2) Uani 1 1 d . . .
O3 O 0.07639(19) 0.8572(4) 0.2041(3) 0.0424(15) Uani 1 1 d . . .
C21 C 0.0112(3) 0.9023(6) 0.0786(5) 0.043(2) Uani 1 1 d . . .
H21A H 0.0083 0.8919 0.1229 0.052 Uiso 1 1 calc R . .
H21B H -0.0002 0.9544 0.0633 0.052 Uiso 1 1 calc R . .
C22 C -0.0115(3) 0.8395(5) 0.0276(5) 0.041(2) Uani 1 1 d . . .
C23 C -0.0375(3) 0.8574(6) -0.0372(5) 0.047(2) Uani 1 1 d . . .
H23 H -0.0424 0.9107 -0.0493 0.057 Uiso 1 1 calc R . .
C24 C -0.0566(3) 0.7995(6) -0.0855(5) 0.050(2) Uani 1 1 d . . .
C25 C -0.0494(3) 0.7201(5) -0.0655(5) 0.040(2) Uani 1 1 d . . .
H25 H -0.0624 0.6804 -0.0962 0.048 Uiso 1 1 calc R . .
C26 C -0.0231(3) 0.6981(6) -0.0007(5) 0.043(2) Uani 1 1 d . . .
C27 C -0.0041(3) 0.7601(6) 0.0464(4) 0.040(2) Uani 1 1 d . . .
O4 O 0.02050(19) 0.7400(4) 0.1089(3) 0.0427(15) Uani 1 1 d . . .
C28 C -0.0117(3) 0.6143(5) 0.0229(5) 0.043(2) Uani 1 1 d . . .
H28A H -0.0297 0.5777 -0.0091 0.051 Uiso 1 1 calc R . .
H28B H -0.0152 0.6066 0.0673 0.051 Uiso 1 1 calc R . .
C29 C 0.0950(3) 0.5833(7) -0.0956(5) 0.053(3) Uani 1 1 d . . .
C30 C 0.1352(4) 0.6272(9) -0.0813(6) 0.084(4) Uani 1 1 d . . .
H30A H 0.1322 0.6813 -0.0689 0.125 Uiso 1 1 calc R . .
H30B H 0.1431 0.6263 -0.1217 0.125 Uiso 1 1 calc R . .
H30C H 0.1554 0.6013 -0.0443 0.125 Uiso 1 1 calc R . .
C31 C 0.0618(4) 0.6231(8) -0.1553(5) 0.067(3) Uani 1 1 d . . .
H31A H 0.0583 0.6773 -0.1435 0.101 Uiso 1 1 calc R . .
H31B H 0.0370 0.5946 -0.1636 0.101 Uiso 1 1 calc R . .
H31C H 0.0695 0.6221 -0.1959 0.101 Uiso 1 1 calc R . .
C32 C 0.1002(4) 0.4976(7) -0.1149(6) 0.077(4) Uani 1 1 d . . .
H32A H 0.0752 0.4697 -0.1242 0.116 Uiso 1 1 calc R . .
H32B H 0.1205 0.4721 -0.0778 0.116 Uiso 1 1 calc R . .
H32C H 0.1083 0.4969 -0.1551 0.116 Uiso 1 1 calc R . .
C33 C 0.2612(3) 0.6764(7) 0.1348(5) 0.056(3) Uani 1 1 d . . .
C34 C 0.2472(4) 0.6493(9) 0.0592(6) 0.074(4) Uani 1 1 d . . .
H34A H 0.2327 0.6000 0.0548 0.111 Uiso 1 1 calc R . .
H34B H 0.2702 0.6417 0.0445 0.111 Uiso 1 1 calc R . .
H34C H 0.2300 0.6891 0.0311 0.111 Uiso 1 1 calc R . .
C35 C 0.2840(4) 0.7548(9) 0.1403(7) 0.078(4) Uani 1 1 d . . .
H35A H 0.2930 0.7724 0.1871 0.118 Uiso 1 1 calc R . .
H35B H 0.2665 0.7942 0.1121 0.118 Uiso 1 1 calc R . .
H35C H 0.3068 0.7471 0.1252 0.118 Uiso 1 1 calc R . .
C36 C 0.2905(4) 0.6139(8) 0.1796(6) 0.073(4) Uani 1 1 d . . .
H36A H 0.2768 0.5640 0.1770 0.110 Uiso 1 1 calc R . .
H36B H 0.3000 0.6318 0.2264 0.110 Uiso 1 1 calc R . .
H36C H 0.3130 0.6073 0.1634 0.110 Uiso 1 1 calc R . .
C37 C 0.1195(4) 0.9393(7) -0.0343(6) 0.061(3) Uani 1 1 d . . .
C38 C 0.1309(6) 0.8588(12) -0.0617(9) 0.132(7) Uani 1 1 d . . .
H38A H 0.1083 0.8233 -0.0731 0.198 Uiso 1 1 calc R . .
H38B H 0.1532 0.8349 -0.0270 0.198 Uiso 1 1 calc R . .
H38C H 0.1383 0.8688 -0.1019 0.198 Uiso 1 1 calc R . .
C39 C 0.1560(6) 0.9860(14) -0.0187(9) 0.159(10) Uani 1 1 d . . .
H39A H 0.1765 0.9626 0.0194 0.239 Uiso 1 1 calc R . .
H39B H 0.1508 1.0394 -0.0073 0.239 Uiso 1 1 calc R . .
H39C H 0.1650 0.9869 -0.0580 0.239 Uiso 1 1 calc R . .
C40 C 0.0852(5) 0.9669(16) -0.0929(8) 0.163(11) Uani 1 1 d . . .
H40A H 0.0628 0.9316 -0.0993 0.245 Uiso 1 1 calc R . .
H40B H 0.0927 0.9672 -0.1336 0.245 Uiso 1 1 calc R . .
H40C H 0.0777 1.0197 -0.0839 0.245 Uiso 1 1 calc R . .
C41 C -0.0834(4) 0.8237(7) -0.1577(5) 0.062(3) Uani 1 1 d . . .
C42 C -0.1071(5) 0.7525(8) -0.1995(7) 0.093(5) Uani 1 1 d . . .
H42A H -0.1235 0.7706 -0.2439 0.139 Uiso 1 1 calc R . .
H42B H -0.1240 0.7298 -0.1758 0.139 Uiso 1 1 calc R . .
H42C H -0.0886 0.7130 -0.2045 0.139 Uiso 1 1 calc R . .
C43 C -0.1141(4) 0.8862(8) -0.1530(7) 0.092(5) Uani 1 1 d . . .
H43A H -0.1002 0.9310 -0.1270 0.137 Uiso 1 1 calc R . .
H43B H -0.1317 0.8635 -0.1309 0.137 Uiso 1 1 calc R . .
H43C H -0.1296 0.9034 -0.1983 0.137 Uiso 1 1 calc R . .
C44 C -0.0559(5) 0.8603(10) -0.1959(6) 0.101(5) Uani 1 1 d . . .
H44A H -0.0412 0.9044 -0.1700 0.151 Uiso 1 1 calc R . .
H44B H -0.0722 0.8784 -0.2404 0.151 Uiso 1 1 calc R . .
H44C H -0.0373 0.8206 -0.2007 0.151 Uiso 1 1 calc R . .
ME1 C 0.0441(3) 0.4960(5) 0.1707(5) 0.048(2) Uani 1 1 d . . .
HE1A H 0.0377 0.4977 0.2125 0.073 Uiso 1 1 calc R . .
HE1B H 0.0676 0.4638 0.1772 0.073 Uiso 1 1 calc R . .
HE1C H 0.0219 0.4737 0.1349 0.073 Uiso 1 1 calc R . .
ME3 C 0.0796(4) 0.9221(6) 0.2512(5) 0.057(3) Uani 1 1 d . . .
HE3A H 0.0722 0.9039 0.2896 0.085 Uiso 1 1 calc R . .
HE3B H 0.0620 0.9644 0.2284 0.085 Uiso 1 1 calc R . .
HE3C H 0.1069 0.9412 0.2670 0.085 Uiso 1 1 calc R . .
O1_1 O 0.09511(19) 0.7251(5) 0.3362(3) 0.0579(19) Uani 1 1 d D . .
C2_1 C 0.1386(3) 0.7202(8) 0.3651(6) 0.067(3) Uani 1 1 d D . .
H21_1 H 0.1512 0.7456 0.3350 0.080 Uiso 1 1 calc R . .
H22_1 H 0.1472 0.6650 0.3714 0.080 Uiso 1 1 calc R . .
C3_1 C 0.1499(4) 0.7628(15) 0.4334(8) 0.148(10) Uani 1 1 d D . .
H31_1 H 0.1546 0.8190 0.4285 0.178 Uiso 1 1 calc R . .
H32_1 H 0.1736 0.7394 0.4663 0.178 Uiso 1 1 calc R . .
C4_1 C 0.1118(4) 0.7492(17) 0.4547(7) 0.160(11) Uani 1 1 d D . .
H41_1 H 0.1152 0.7024 0.4836 0.192 Uiso 1 1 calc R . .
H42_1 H 0.1071 0.7948 0.4798 0.192 Uiso 1 1 calc R . .
C5_1 C 0.0780(3) 0.7380(8) 0.3907(5) 0.060(3) Uani 1 1 d D . .
H51_1 H 0.0620 0.6924 0.3947 0.072 Uiso 1 1 calc R . .
H52_1 H 0.0609 0.7848 0.3810 0.072 Uiso 1 1 calc R . .
O1_2 O 0.2467(7) 0.9545(10) 0.1428(12) 0.231(9) Uani 1 1 d D . .
C2_2 C 0.2366(7) 1.0171(12) 0.1775(10) 0.162(10) Uani 1 1 d D . .
H21_2 H 0.2520 1.0136 0.2259 0.195 Uiso 1 1 calc R . .
H22_2 H 0.2083 1.0140 0.1726 0.195 Uiso 1 1 calc R . .
C3_2 C 0.2453(7) 1.0961(11) 0.1492(11) 0.137(7) Uani 1 1 d D . .
H31_2 H 0.2580 1.1329 0.1861 0.164 Uiso 1 1 calc R . .
H32_2 H 0.2206 1.1199 0.1193 0.164 Uiso 1 1 calc R . .
C4_2 C 0.2743(13) 1.0747(17) 0.108(2) 0.40(4) Uani 1 1 d D . .
H41_2 H 0.2610 1.0768 0.0590 0.482 Uiso 1 1 calc R . .
H42_2 H 0.2981 1.1080 0.1208 0.482 Uiso 1 1 calc R . .
C5_2 C 0.2839(7) 0.987(2) 0.1349(18) 0.31(3) Uani 1 1 d D . .
H51_2 H 0.2922 0.9558 0.1024 0.375 Uiso 1 1 calc R . .
H52_2 H 0.3055 0.9869 0.1786 0.375 Uiso 1 1 calc R . .
O1_3 O 0.2526(6) 0.3050(18) 0.1129(14) 0.315(18) Uani 1 1 d D . .
C2_3 C 0.2152(8) 0.2914(14) 0.1299(13) 0.193(13) Uani 1 1 d D . .
H21_3 H 0.1986 0.2507 0.1007 0.231 Uiso 1 1 calc R . .
H21_3 H 0.2212 0.2757 0.1774 0.231 Uiso 1 1 calc R . .
C3_3 C 0.1949(9) 0.3710(14) 0.1166(17) 0.244(18) Uani 1 1 d D . .
H31_3 H 0.2031 0.4036 0.1577 0.292 Uiso 1 1 calc R . .
H32_3 H 0.1658 0.3650 0.1016 0.292 Uiso 1 1 calc R . .
C4_3 C 0.2082(7) 0.4082(13) 0.0607(14) 0.189(12) Uani 1 1 d D . .
H41_3 H 0.2073 0.4658 0.0625 0.227 Uiso 1 1 calc R . .
H42_3 H 0.1915 0.3905 0.0157 0.227 Uiso 1 1 calc R . .
C5_3 C 0.2514(9) 0.3783(18) 0.077(2) 0.29(2) Uani 1 1 d D . .
H51_3 H 0.2579 0.3698 0.0354 0.347 Uiso 1 1 calc R . .
H52_3 H 0.2703 0.4163 0.1057 0.347 Uiso 1 1 calc R . .

loop_
_atom_site_aniso_label
_atom_site_aniso_U_11
_atom_site_aniso_U_22
_atom_site_aniso_U_33
_atom_site_aniso_U_23
_atom_site_aniso_U_13
_atom_site_aniso_U_12
Sm1 0.0474(3) 0.0399(3) 0.0311(3) -0.0003(2) 0.0160(2) -0.0007(2)
Cl2 0.057(2) 0.0460(18) 0.0443(19) 0.000 0.0255(16) 0.000
Cl3 0.065(2) 0.0450(19) 0.059(2) 0.000 0.0371(19) 0.000
C1 0.055(6) 0.032(5) 0.033(5) -0.004(4) 0.018(4) 0.000(4)
C2 0.056(6) 0.035(5) 0.044(6) -0.006(4) 0.020(5) -0.004(4)
C3 0.062(6) 0.040(5) 0.028(5) -0.002(4) 0.019(4) -0.003(4)
C4 0.057(6) 0.042(5) 0.046(6) -0.004(4) 0.022(5) -0.008(5)
C5 0.057(6) 0.044(6) 0.046(6) -0.008(5) 0.025(5) -0.006(5)
C6 0.052(6) 0.045(5) 0.035(5) -0.002(4) 0.014(4) 0.000(4)
O1 0.057(4) 0.037(3) 0.035(3) -0.001(3) 0.019(3) -0.002(3)
C7 0.053(6) 0.046(6) 0.045(6) -0.001(5) 0.022(5) 0.005(5)
C8 0.047(5) 0.046(5) 0.036(5) 0.002(4) 0.014(4) 0.007(4)
C9 0.052(6) 0.060(7) 0.037(5) -0.003(5) 0.016(5) 0.006(5)
C10 0.048(6) 0.065(7) 0.037(5) 0.008(5) 0.013(4) 0.003(5)
C11 0.054(6) 0.056(6) 0.035(5) 0.003(5) 0.014(5) 0.002(5)
C12 0.044(6) 0.054(6) 0.051(6) 0.009(5) 0.011(5) 0.004(5)
C13 0.043(5) 0.047(6) 0.035(5) 0.004(4) 0.009(4) 0.002(4)
O2 0.052(4) 0.050(4) 0.035(4) -0.002(3) 0.018(3) 0.001(3)
C14 0.049(6) 0.048(6) 0.044(6) 0.001(5) 0.015(5) -0.001(5)
C15 0.051(6) 0.044(5) 0.038(5) -0.004(4) 0.015(4) -0.004(4)
C16 0.050(6) 0.042(5) 0.046(6) -0.001(4) 0.019(5) -0.003(4)
C17 0.065(7) 0.042(5) 0.037(5) 0.005(4) 0.024(5) -0.001(5)
C18 0.052(6) 0.037(5) 0.042(5) 0.000(4) 0.015(5) 0.002(4)
C19 0.052(6) 0.028(5) 0.043(5) 0.002(4) 0.016(4) -0.001(4)
C20 0.055(6) 0.032(5) 0.032(5) 0.004(4) 0.018(4) -0.003(4)
O3 0.058(4) 0.039(3) 0.032(3) -0.005(3) 0.015(3) -0.003(3)
C21 0.049(6) 0.040(5) 0.040(5) -0.003(4) 0.016(4) -0.003(4)
C22 0.046(5) 0.041(5) 0.035(5) 0.002(4) 0.013(4) 0.000(4)
C23 0.052(6) 0.040(5) 0.053(6) 0.003(5) 0.021(5) 0.002(5)
C24 0.056(6) 0.051(6) 0.040(6) 0.001(5) 0.011(5) 0.001(5)
C25 0.052(5) 0.036(5) 0.034(5) -0.005(4) 0.016(4) 0.001(4)
C26 0.048(5) 0.045(6) 0.036(5) -0.001(4) 0.014(4) -0.006(4)
C27 0.047(5) 0.050(6) 0.021(5) -0.001(4) 0.008(4) 0.003(4)
O4 0.055(4) 0.035(3) 0.042(4) -0.002(3) 0.021(3) 0.002(3)
C28 0.049(6) 0.042(5) 0.038(5) -0.005(4) 0.015(4) 0.002(4)
C29 0.058(6) 0.066(7) 0.041(6) -0.006(5) 0.022(5) -0.008(5)
C30 0.091(10) 0.118(12) 0.054(7) -0.009(7) 0.041(7) -0.038(9)
C31 0.084(8) 0.086(9) 0.040(6) 0.007(6) 0.033(6) -0.002(7)
C32 0.108(11) 0.071(8) 0.067(8) -0.016(7) 0.048(8) 0.004(7)
C33 0.052(6) 0.076(8) 0.044(6) 0.013(6) 0.022(5) 0.008(6)
C34 0.067(8) 0.112(11) 0.054(7) 0.003(7) 0.034(6) -0.003(7)
C35 0.066(8) 0.101(10) 0.078(9) 0.004(8) 0.038(7) 0.000(7)
C36 0.059(7) 0.095(10) 0.070(8) 0.017(7) 0.027(6) 0.022(7)
C37 0.065(7) 0.080(8) 0.047(6) 0.017(6) 0.030(6) 0.013(6)
C38 0.176(19) 0.155(18) 0.100(13) 0.004(12) 0.092(13) 0.011(15)
C39 0.150(18) 0.25(3) 0.094(13) 0.028(15) 0.058(13) -0.091(18)
C40 0.103(13) 0.31(3) 0.088(12) 0.099(16) 0.052(11) 0.032(16)
C41 0.085(8) 0.049(6) 0.037(6) -0.002(5) -0.001(5) 0.007(6)
C42 0.128(13) 0.061(8) 0.054(8) -0.006(7) -0.019(8) 0.008(8)
C43 0.092(10) 0.063(8) 0.085(10) -0.002(7) -0.020(8) 0.025(7)
C44 0.152(15) 0.099(11) 0.040(7) 0.024(7) 0.017(8) -0.002(10)
ME1 0.065(7) 0.036(5) 0.051(6) 0.004(4) 0.028(5) -0.004(5)
ME3 0.081(8) 0.049(6) 0.045(6) -0.013(5) 0.028(6) -0.010(5)
O1_1 0.043(4) 0.095(6) 0.033(4) -0.007(4) 0.010(3) -0.004(4)
C2_1 0.057(7) 0.085(9) 0.062(8) -0.004(6) 0.023(6) 0.000(6)
C3_1 0.074(10) 0.29(3) 0.094(12) -0.101(16) 0.044(9) -0.053(14)
C4_1 0.073(10) 0.35(3) 0.065(10) -0.084(15) 0.036(9) -0.045(15)
C5_1 0.068(7) 0.087(8) 0.030(5) -0.007(5) 0.024(5) -0.010(6)
O1_2 0.26(2) 0.185(18) 0.25(2) -0.009(17) 0.09(2) 0.076(17)
C2_2 0.24(3) 0.138(18) 0.118(16) -0.078(15) 0.071(17) -0.028(19)
C3_2 0.154(19) 0.132(18) 0.128(17) -0.008(14) 0.051(14) -0.011(15)
C4_2 0.55(8) 0.36(6) 0.45(8) -0.17(5) 0.36(7) -0.32(6)
C5_2 0.13(2) 0.58(9) 0.30(4) 0.09(5) 0.16(3) 0.09(4)
O1_3 0.16(2) 0.53(6) 0.26(3) 0.10(3) 0.074(19) -0.01(3)
C2_3 0.19(3) 0.27(4) 0.13(2) 0.03(2) 0.068(19) 0.08(3)
C3_3 0.34(4) 0.14(2) 0.36(5) 0.01(3) 0.25(4) 0.08(2)
C4_3 0.19(2) 0.121(17) 0.26(3) 0.11(2) 0.08(2) 0.071(17)
C5_3 0.28(4) 0.18(3) 0.48(7) 0.15(4) 0.22(4) 0.02(3)

loop_
_atom_type_symbol
_atom_type_description
_atom_type_scat_dispersion_real
_atom_type_scat_dispersion_imag
_atom_type_scat_source
C C 0.0033 0.0016 'International Tables Vol C Tables 4.2.6.8 and 6.1.1.4'
N N 0.0061 0.0033 'International Tables Vol C Tables 4.2.6.8 and 6.1.1.4'
O O 0.0106 0.0060 'International Tables Vol C Tables 4.2.6.8 and 6.1.1.4'
H H 0.0000 0.0000 'International Tables Vol C Tables 4.2.6.8 and 6.1.1.4'
Cl Cl 0.1484 0.1585 'International Tables Vol C Tables 4.2.6.8 and 6.1.1.4'
Sm Sm -0.1638 3.4418 'International Tables Vol C Tables 4.2.6.8 and 6.1.1.4'

loop_
_geom_angle_atom_site_label_1
_geom_angle_atom_site_label_2
_geom_angle_atom_site_label_3
_geom_angle
_geom_angle_site_symmetry_1
_geom_angle_site_symmetry_3
_geom_angle_publ_flag
O4 Sm1 O2 103.9(2) . . ?
O4 Sm1 O1_1 163.7(3) . . ?
O2 Sm1 O1_1 79.7(2) . . ?
O4 Sm1 O3 80.1(2) . . ?
O2 Sm1 O3 78.5(2) . . ?
O1_1 Sm1 O3 85.2(2) . . ?
O4 Sm1 O1 77.9(2) . . ?
O2 Sm1 O1 77.0(2) . . ?
O1_1 Sm1 O1 118.3(2) . . ?
O3 Sm1 O1 141.82(18) . . ?
O4 Sm1 Cl3 99.93(17) . . ?
O2 Sm1 Cl3 135.27(18) . . ?
O1_1 Sm1 Cl3 87.71(16) . . ?
O3 Sm1 Cl3 143.33(15) . . ?
O1 Sm1 Cl3 71.70(14) . . ?
O4 Sm1 Cl2 86.09(16) . . ?
O2 Sm1 Cl2 146.91(17) . . ?
O1_1 Sm1 Cl2 82.78(16) . . ?
O3 Sm1 Cl2 72.22(15) . . ?
O1 Sm1 Cl2 136.07(15) . . ?
Cl3 Sm1 Cl2 71.21(8) . . ?
Sm1 Cl2 Sm1 107.84(11) 2 . ?
Sm1 Cl3 Sm1 109.73(12) 2 . ?
C6 C1 C2 122.4(8) . . ?
C6 C1 O1 118.4(8) . . ?
C2 C1 O1 119.2(8) . . ?
C3 C2 C1 116.2(9) . . ?
C3 C2 C28 119.9(9) . . ?
C1 C2 C28 123.8(8) . . ?
C2 C3 C4 123.9(9) . . ?
C5 C4 C3 117.3(9) . . ?
C5 C4 C29 119.0(9) . . ?
C3 C4 C29 123.7(9) . . ?
C4 C5 C6 121.7(9) . . ?
C1 C6 C5 118.3(9) . . ?
C1 C6 C7 122.8(8) . . ?
C5 C6 C7 118.7(9) . . ?
C1 O1 ME1 112.2(7) . . ?
C1 O1 Sm1 114.5(5) . . ?
ME1 O1 Sm1 133.2(5) . . ?
C8 C7 C6 109.5(8) . . ?
C9 C8 C13 119.5(9) . . ?
C9 C8 C7 121.9(9) . . ?
C13 C8 C7 118.2(8) . . ?
C10 C9 C8 123.1(10) . . ?
C11 C10 C9 115.9(9) . . ?
C11 C10 C33 124.4(10) . . ?
C9 C10 C33 119.5(10) . . ?
C12 C11 C10 123.1(10) . . ?
C11 C12 C13 121.1(10) . . ?
C11 C12 C14 121.0(9) . . ?
C13 C12 C14 117.8(9) . . ?
O2 C13 C12 123.3(9) . . ?
O2 C13 C8 119.4(8) . . ?
C12 C13 C8 117.3(9) . . ?
C13 O2 Sm1 169.1(6) . . ?
C15 C14 C12 109.4(8) . . ?
C20 C15 C16 116.7(9) . . ?
C20 C15 C14 124.0(8) . . ?
C16 C15 C14 119.3(9) . . ?
C17 C16 C15 122.5(9) . . ?
C18 C17 C16 117.1(9) . . ?
C18 C17 C37 122.7(9) . . ?
C16 C17 C37 120.1(9) . . ?
C19 C18 C17 123.7(9) . . ?
C18 C19 C20 117.2(9) . . ?
C18 C19 C21 119.4(8) . . ?
C20 C19 C21 123.3(8) . . ?
C19 C20 C15 122.8(8) . . ?
C19 C20 O3 119.1(8) . . ?
C15 C20 O3 118.1(8) . . ?
C20 O3 ME3 113.2(7) . . ?
C20 O3 Sm1 117.2(5) . . ?
ME3 O3 Sm1 129.6(5) . . ?
C22 C21 C19 110.9(7) . . ?
C23 C22 C27 118.9(9) . . ?
C23 C22 C21 123.3(9) . . ?
C27 C22 C21 117.8(8) . . ?
C22 C23 C24 123.3(9) . . ?
C25 C24 C23 117.1(9) . . ?
C25 C24 C41 122.4(9) . . ?
C23 C24 C41 120.5(9) . . ?
C24 C25 C26 122.2(9) . . ?
C25 C26 C27 118.2(8) . . ?
C25 C26 C28 125.3(8) . . ?
C27 C26 C28 116.5(8) . . ?
O4 C27 C22 120.8(8) . . ?
O4 C27 C26 118.8(8) . . ?
C22 C27 C26 120.3(8) . . ?
C27 O4 Sm1 174.3(6) . . ?
C26 C28 C2 112.2(8) . . ?
C32 C29 C30 108.9(11) . . ?
C32 C29 C31 108.9(10) . . ?
C30 C29 C31 110.8(10) . . ?
C32 C29 C4 107.7(9) . . ?
C30 C29 C4 110.4(8) . . ?
C31 C29 C4 110.0(9) . . ?
C35 C33 C34 108.5(9) . . ?
C35 C33 C36 108.0(10) . . ?
C34 C33 C36 109.6(10) . . ?
C35 C33 C10 112.4(10) . . ?
C34 C33 C10 108.9(9) . . ?
C36 C33 C10 109.4(8) . . ?
C39 C37 C40 116.1(14) . . ?
C39 C37 C17 113.1(11) . . ?
C40 C37 C17 113.0(10) . . ?
C39 C37 C38 103.5(14) . . ?
C40 C37 C38 102.2(15) . . ?
C17 C37 C38 107.3(10) . . ?
C43 C41 C24 110.0(9) . . ?
C43 C41 C42 107.7(11) . . ?
C24 C41 C42 112.5(9) . . ?
C43 C41 C44 109.0(11) . . ?
C24 C41 C44 108.0(10) . . ?
C42 C41 C44 109.5(11) . . ?
C2_1 O1_1 C5_1 109.6(7) . . ?
C2_1 O1_1 Sm1 125.4(6) . . ?
C5_1 O1_1 Sm1 125.0(5) . . ?
O1_1 C2_1 C3_1 106.2(9) . . ?
C2_1 C3_1 C4_1 101.8(10) . . ?
C5_1 C4_1 C3_1 106.5(10) . . ?
O1_1 C5_1 C4_1 107.2(8) . . ?
C2_2 O1_2 C5_2 99.1(16) . . ?
O1_2 C2_2 C3_2 110.4(14) . . ?
C2_2 C3_2 C4_2 104.7(14) . . ?
C5_2 C4_2 C3_2 97.4(15) . . ?
O1_2 C5_2 C4_2 107.0(16) . . ?
C5_3 O1_3 C2_3 112.0(16) . . ?
C3_3 C2_3 O1_3 103.0(16) . . ?
C2_3 C3_3 C4_3 105.1(13) . . ?
C3_3 C4_3 C5_3 103.1(16) . . ?
O1_3 C5_3 C4_3 105.1(15) . . ?

loop_
_geom_bond_atom_site_label_1
_geom_bond_atom_site_label_2
_geom_bond_distance
_geom_bond_site_symmetry_2
_geom_bond_publ_flag
Sm1 O4 2.118(6) . ?
Sm1 O2 2.184(6) . ?
Sm1 O1_1 2.501(6) . ?
Sm1 O3 2.536(6) . ?
Sm1 O1 2.616(6) . ?
Sm1 Cl3 2.846(2) . ?
Sm1 Cl2 2.879(2) . ?
Cl2 Sm1 2.879(2) 2 ?
Cl3 Sm1 2.845(2) 2 ?
C1 C6 1.398(13) . ?
C1 C2 1.407(13) . ?
C1 O1 1.419(10) . ?
C2 C3 1.396(12) . ?
C2 C28 1.510(13) . ?
C3 C4 1.403(14) . ?
C4 C5 1.390(14) . ?
C4 C29 1.564(13) . ?
C5 C6 1.411(13) . ?
C6 C7 1.528(13) . ?
O1 ME1 1.438(11) . ?
C7 C8 1.520(13) . ?
C8 C9 1.402(13) . ?
C8 C13 1.427(13) . ?
C9 C10 1.394(14) . ?
C10 C11 1.390(15) . ?
C10 C33 1.559(14) . ?
C11 C12 1.385(14) . ?
C12 C13 1.396(14) . ?
C12 C14 1.542(14) . ?
C13 O2 1.352(11) . ?
C14 C15 1.513(13) . ?
C15 C20 1.405(13) . ?
C15 C16 1.413(13) . ?
C16 C17 1.399(14) . ?
C17 C18 1.393(14) . ?
C17 C37 1.547(13) . ?
C18 C19 1.382(13) . ?
C19 C20 1.400(13) . ?
C19 C21 1.547(13) . ?
C20 O3 1.421(10) . ?
O3 ME3 1.440(11) . ?
C21 C22 1.520(13) . ?
C22 C23 1.384(13) . ?
C22 C27 1.390(13) . ?
C23 C24 1.399(14) . ?
C24 C25 1.394(13) . ?
C24 C41 1.535(14) . ?
C25 C26 1.404(13) . ?
C26 C27 1.431(13) . ?
C26 C28 1.501(13) . ?
C27 O4 1.340(11) . ?
C29 C32 1.521(16) . ?
C29 C30 1.532(15) . ?
C29 C31 1.547(15) . ?
C33 C35 1.526(18) . ?
C33 C34 1.544(15) . ?
C33 C36 1.549(15) . ?
C37 C39 1.45(2) . ?
C37 C40 1.477(19) . ?
C37 C38 1.57(2) . ?
C41 C43 1.529(17) . ?
C41 C42 1.548(16) . ?
C41 C44 1.558(18) . ?
O1_1 C2_1 1.450(11) . ?
O1_1 C5_1 1.454(10) . ?
C2_1 C3_1 1.514(13) . ?
C3_1 C4_1 1.554(14) . ?
C4_1 C5_1 1.473(13) . ?
O1_2 C2_2 1.381(15) . ?
O1_2 C5_2 1.474(17) . ?
C2_2 C3_2 1.519(16) . ?
C3_2 C4_2 1.565(18) . ?
C4_2 C5_2 1.565(19) . ?
O1_3 C5_3 1.427(17) . ?
O1_3 C2_3 1.487(17) . ?
C2_3 C3_3 1.499(17) . ?
C3_3 C4_3 1.514(17) . ?
C4_3 C5_3 1.528(17) . ?
